data_4130670
loop_
_publ_author_name
'He, Qing'
'Zhang, Zhan'
'Brewster, James T.'
'Lynch, Vincent M.'
'Kim, Sung Kuk'
'Sessler, Jonathan L.'

_publ_section_title
;
 Hemispherand-Strapped Calix[4]pyrrole: An Ion-pair Receptor for the
 Recognition and Extraction of Lithium Nitrite.
;
_journal_issue 31
_journal_name_full 'Journal of the American Chemical Society'
_journal_page_first 9779
_journal_page_last 9782
_journal_paper_doi 10.1021/jacs.6b05713
_journal_volume 138
_journal_year 2016
_chemical_formula_moiety 'C50 H58 Li N8 O5, 2(C H4 O), C2 H3 N, Cl'
_chemical_formula_sum 'C54 H69 Cl Li N9 O7'
_chemical_formula_weight 998.57
_space_group_crystal_system triclinic
_space_group_IT_number 2
_space_group_name_Hall '-P 1'
_space_group_name_H-M_alt 'P -1'
_atom_sites_solution_hydrogens mixed
_audit_creation_date 2016-06-02
_audit_creation_method
;
Olex2 1.2
(compiled 2016.02.19 svn.r3266 for OlexSys, GUI svn.r5155)
;
_cell_angle_alpha 85.376(11)
_cell_angle_beta 88.134(14)
_cell_angle_gamma 89.723(11)
_cell_formula_units_Z 2
_cell_length_a 10.850(5)
_cell_length_b 13.688(6)
_cell_length_c 18.213(8)
_cell_measurement_reflns_used 15033
_cell_measurement_temperature 100(2)
_cell_measurement_theta_max 31.0547
_cell_measurement_theta_min 1.1223
_cell_volume 2695(2)
_computing_molecular_graphics 'Olex2 (Dolomanov et al., 2009)'
_computing_publication_material 'Olex2 (Dolomanov et al., 2009)'
_computing_structure_refinement 'ShelXL (Sheldrick, 2015)'
_diffrn_ambient_temperature 100.15
_diffrn_measured_fraction_theta_full 0.984
_diffrn_measured_fraction_theta_max 0.856
_diffrn_measurement_device_type 'Rigaku AFC-12 with Saturn 724+ CCD'
_diffrn_radiation_type MoK\a
_diffrn_radiation_wavelength 0.71075
_diffrn_reflns_av_R_equivalents 0.1045
_diffrn_reflns_av_unetI/netI 0.1410
_diffrn_reflns_Laue_measured_fraction_full 0.984
_diffrn_reflns_Laue_measured_fraction_max 0.856
_diffrn_reflns_limit_h_max 15
_diffrn_reflns_limit_h_min -15
_diffrn_reflns_limit_k_max 18
_diffrn_reflns_limit_k_min -19
_diffrn_reflns_limit_l_max 25
_diffrn_reflns_limit_l_min -25
_diffrn_reflns_number 39913
_diffrn_reflns_point_group_measured_fraction_full 0.984
_diffrn_reflns_point_group_measured_fraction_max 0.856
_diffrn_reflns_theta_full 25.242
_diffrn_reflns_theta_max 31.250
_diffrn_reflns_theta_min 1.493
_exptl_absorpt_coefficient_mu 0.130
_exptl_crystal_colour colorless
_exptl_crystal_density_diffrn 1.231
_exptl_crystal_description block
_exptl_crystal_F_000 1064
_exptl_crystal_size_max 0.179
_exptl_crystal_size_mid 0.093
_exptl_crystal_size_min 0.090
_refine_diff_density_max 0.612
_refine_diff_density_min -0.684
_refine_diff_density_rms 0.086
_refine_ls_extinction_method none
_refine_ls_goodness_of_fit_ref 1.197
_refine_ls_hydrogen_treatment mixed
_refine_ls_matrix_type full
_refine_ls_number_parameters 693
_refine_ls_number_reflns 15033
_refine_ls_number_restraints 0
_refine_ls_restrained_S_all 1.197
_refine_ls_R_factor_all 0.1971
_refine_ls_R_factor_gt 0.1309
_refine_ls_shift/su_max 0.000
_refine_ls_shift/su_mean 0.000
_refine_ls_structure_factor_coef Fsqd
_refine_ls_weighting_details 'w=1/[\s^2^(Fo^2^)+(0.1008P)^2^+1.5390P] where P=(Fo^2^+2Fc^2^)/3'
_refine_ls_weighting_scheme calc
_refine_ls_wR_factor_gt 0.2608
_refine_ls_wR_factor_ref 0.3001
_reflns_Friedel_coverage 0.000
_reflns_number_gt 9355
_reflns_number_total 15033
_reflns_threshold_expression 'I > 2\s(I)'
_cod_data_source_file ja6b05713_si_002.cif
_cod_data_source_block 11
_cod_database_code 4130670
_shelx_space_group_comment
;
The symmetry employed for this shelxl refinement is uniquely defined
by the following loop, which should always be used as a source of
symmetry information in preference to the above space-group names.
They are only intended as comments.
;
_olex2_refinement_description
;
1. Others
 Fixed Uiso: H2(0.036) H3(0.037) H7(0.035) H8(0.033) H12(0.035) H13(0.034)
 H17(0.039) H18(0.038) H21A(0.046) H21B(0.046) H21C(0.046) H22A(0.044)
 H22B(0.044) H22C(0.044) H23A(0.043) H23B(0.043) H23C(0.043) H24A(0.047)
 H24B(0.047) H24C(0.047) H25A(0.048) H25B(0.048) H25C(0.048) H26A(0.041)
 H26B(0.041) H26C(0.041) H27A(0.03) H27B(0.03) H28A(0.037) H28B(0.037)
 H31(0.035) H32(0.041) H33(0.038) H36(0.038) H37(0.039) H38(0.036) H42(0.035)
 H43(0.04) H44(0.034) H47A(0.038) H47B(0.038) H48A(0.032) H48B(0.032)
 H49A(0.072) H49B(0.072) H49C(0.072) H50A(0.098) H50B(0.098) H50C(0.098)
 H51A(0.078) H51B(0.078) H51C(0.078) H52A(0.063) H52B(0.063) H52C(0.063)
 H54A(0.067) H54B(0.067) H54C(0.067) H4(0.03) H8A(0.034) H6(0.072)
 Fixed X: H2(0.4828) H3(0.5181) H7(0.301) H8(0.071) H12(-0.1923) H13(-0.2257)
 H17(-0.0389) H18(0.1875) H21A(0.5993) H21B(0.5103) H21C(0.4956) H22A(-0.0862)
 H22B(-0.2) H22C(-0.1371) H23A(0.0486) H23B(-0.0947) H23C(0.0046) H24A(-0.2174)
 H24B(-0.2778) H24C(-0.1933) H25A(0.403) H25B(0.3978) H25C(0.5143) H26A(0.4937)
 H26B(0.379) H26C(0.366) H27A(0.4545) H27B(0.4033) H28A(0.6157) H28B(0.6524)
 H31(0.7746) H32(0.8018) H33(0.7266) H36(0.7691) H37(0.6919) H38(0.4816)
 H42(0.2599) H43(0.051) H44(-0.0331) H47A(-0.0888) H47B(0.0525) H48A(-0.1476)
 H48B(-0.0066) H49A(0.3142) H49B(0.2948) H49C(0.4246) H50A(0.6351) H50B(0.6611)
 H50C(0.5276) H51A(0.0258) H51B(0.1237) H51C(-0.008) H52A(0.6232) H52B(0.6029)
 H52C(0.5355) H54A(0.0889) H54B(0.1273) H54C(0.2054) H4(0.1588) H8A(0.1545)
 H6(0.1272)
 Fixed Y: H2(1.0389) H3(1.0276) H7(0.9669) H8(0.9378) H12(0.9371) H13(0.9323)
 H17(0.9305) H18(0.9788) H21A(0.8915) H21B(0.874) H21C(0.9708) H22A(0.7955)
 H22B(0.7766) H22C(0.8825) H23A(0.6487) H23B(0.6377) H23C(0.648) H24A(0.8754)
 H24B(0.7712) H24C(0.784) H25A(1.0005) H25B(0.9124) H25C(0.9235) H26A(0.7571)
 H26B(0.7377) H26C(0.7186) H27A(0.7079) H27B(0.7034) H28A(0.7787) H28B(0.7243)
 H31(0.4251) H32(0.2582) H33(0.1962) H36(0.2528) H37(0.2012) H38(0.2133)
 H42(0.1269) H43(0.1516) H44(0.3092) H47A(0.6472) H47B(0.6542) H48A(0.6318)
 H48B(0.6462) H49A(0.1903) H49B(0.2641) H49C(0.21) H50A(0.5043) H50B(0.6145)
 H50C(0.5673) H51A(0.3276) H51B(0.3786) H51C(0.4285) H52A(0.5644) H52B(0.481)
 H52C(0.5849) H54A(-0.0452) H54B(-0.0291) H54C(0.0216) H4(0.7692) H8A(0.5177)
 H6(0.4992)
 Fixed Z: H2(0.1779) H3(0.315) H7(0.506) H8(0.5264) H12(0.3781) H13(0.241)
 H17(0.0488) H18(0.0283) H21A(0.4231) H21B(0.4948) H21C(0.4403) H22A(0.5528)
 H22B(0.502) H22C(0.4979) H23A(0.4182) H23B(0.4409) H23C(0.5029) H24A(0.1216)
 H24B(0.1472) H24C(0.0734) H25A(0.0669) H25B(0.0144) H25C(0.0647) H26A(0.122)
 H26B(0.0722) H26C(0.1599) H27A(0.4507) H27B(0.3697) H28A(0.3322) H28B(0.4095)
 H31(0.4558) H32(0.4389) H33(0.3323) H36(0.1756) H37(0.0683) H38(0.0466)
 H42(0.1206) H43(0.0948) H44(0.0883) H47A(0.0596) H47B(0.0815) H48A(0.1889)
 H48B(0.2082) H49A(0.2892) H49B(0.3525) H49C(0.3422) H50A(0.0205) H50B(0.0391)
 H50C(0.0562) H51A(0.3367) H51B(0.2783) H51C(0.2912) H52A(0.6223) H52B(0.5671)
 H52C(0.5537) H54A(0.2526) H54B(0.3348) H54C(0.2661) H4(0.1905) H8A(0.111)
 H6(0.3529)
;
_shelx_shelxl_version_number 2014/7
_olex2_submission_special_instructions 'No special instructions were received'

loop_
_space_group_symop_operation_xyz
'x, y, z'
'-x, -y, -z'

loop_
_atom_site_label
_atom_site_type_symbol
_atom_site_fract_x
_atom_site_fract_y
_atom_site_fract_z
_atom_site_U_iso_or_equiv
_atom_site_adp_type
_atom_site_occupancy
_atom_site_site_symmetry_order
_atom_site_calc_flag
_atom_site_refinement_flags_posn
C1 C 0.3985(4) 0.9026(3) 0.1970(2) 0.0250(9) Uani 1 1 d .
C2 C 0.4585(4) 0.9863(3) 0.2125(3) 0.0297(10) Uani 1 1 d .
H2 H 0.4828 1.0389 0.1779 0.036 Uiso 1 1 calc R
C3 C 0.4777(4) 0.9801(3) 0.2892(3) 0.0307(10) Uani 1 1 d .
H3 H 0.5181 1.0276 0.3150 0.037 Uiso 1 1 calc R
C4 C 0.4278(3) 0.8936(3) 0.3198(2) 0.0223(8) Uani 1 1 d .
C5 C 0.4238(4) 0.8473(3) 0.3984(2) 0.0244(9) Uani 1 1 d .
C6 C 0.2953(4) 0.8583(3) 0.4329(2) 0.0238(9) Uani 1 1 d .
C7 C 0.2531(4) 0.9208(3) 0.4831(2) 0.0288(10) Uani 1 1 d .
H7 H 0.3010 0.9669 0.5060 0.035 Uiso 1 1 calc R
C8 C 0.1246(4) 0.9040(3) 0.4948(2) 0.0271(9) Uani 1 1 d .
H8 H 0.0710 0.9378 0.5264 0.033 Uiso 1 1 calc R
C9 C 0.0914(4) 0.8305(3) 0.4526(2) 0.0235(9) Uani 1 1 d .
C10 C -0.0319(4) 0.7816(3) 0.4435(2) 0.0238(9) Uani 1 1 d .
C11 C -0.0823(4) 0.8144(3) 0.3689(2) 0.0234(9) Uani 1 1 d .
C12 C -0.1580(4) 0.8905(3) 0.3473(3) 0.0293(10) Uani 1 1 d .
H12 H -0.1923 0.9371 0.3781 0.035 Uiso 1 1 calc R
C13 C -0.1766(4) 0.8879(3) 0.2703(3) 0.0284(10) Uani 1 1 d .
H13 H -0.2257 0.9323 0.2410 0.034 Uiso 1 1 calc R
C14 C -0.1110(4) 0.8097(3) 0.2457(2) 0.0254(9) Uani 1 1 d .
C15 C -0.0896(4) 0.7759(3) 0.1687(2) 0.0241(9) Uani 1 1 d .
C16 C 0.0208(4) 0.8317(3) 0.1318(2) 0.0266(9) Uani 1 1 d .
C17 C 0.0283(4) 0.9032(3) 0.0756(3) 0.0328(10) Uani 1 1 d .
H17 H -0.0389 0.9305 0.0488 0.039 Uiso 1 1 calc R
C18 C 0.1555(4) 0.9302(3) 0.0639(3) 0.0313(10) Uani 1 1 d .
H18 H 0.1875 0.9788 0.0283 0.038 Uiso 1 1 calc R
C19 C 0.2224(4) 0.8728(3) 0.1135(2) 0.0241(9) Uani 1 1 d .
C20 C 0.3607(4) 0.8671(3) 0.1245(2) 0.0260(9) Uani 1 1 d .
C21 C 0.5155(4) 0.9007(3) 0.4432(3) 0.0304(10) Uani 1 1 d .
H21A H 0.5993 0.8915 0.4231 0.046 Uiso 1 1 calc GR
H21B H 0.5103 0.8740 0.4948 0.046 Uiso 1 1 calc GR
H21C H 0.4956 0.9708 0.4403 0.046 Uiso 1 1 calc GR
C22 C -0.1220(4) 0.8118(3) 0.5046(2) 0.0292(10) Uani 1 1 d .
H22A H -0.0862 0.7955 0.5528 0.044 Uiso 1 1 calc GR
H22B H -0.2000 0.7766 0.5020 0.044 Uiso 1 1 calc GR
H22C H -0.1371 0.8825 0.4979 0.044 Uiso 1 1 calc GR
C23 C -0.0170(4) 0.6686(3) 0.4522(2) 0.0284(9) Uani 1 1 d .
H23A H 0.0486 0.6487 0.4182 0.043 Uiso 1 1 calc GR
H23B H -0.0947 0.6377 0.4409 0.043 Uiso 1 1 calc GR
H23C H 0.0046 0.6480 0.5029 0.043 Uiso 1 1 calc GR
C24 C -0.2052(4) 0.8042(3) 0.1235(3) 0.0312(10) Uani 1 1 d .
H24A H -0.2174 0.8754 0.1216 0.047 Uiso 1 1 calc GR
H24B H -0.2778 0.7712 0.1472 0.047 Uiso 1 1 calc GR
H24C H -0.1933 0.7840 0.0734 0.047 Uiso 1 1 calc GR
C25 C 0.4247(4) 0.9317(3) 0.0620(2) 0.0318(10) Uani 1 1 d .
H25A H 0.4030 1.0005 0.0669 0.048 Uiso 1 1 calc GR
H25B H 0.3978 0.9124 0.0144 0.048 Uiso 1 1 calc GR
H25C H 0.5143 0.9235 0.0647 0.048 Uiso 1 1 calc GR
C26 C 0.4038(4) 0.7604(3) 0.1192(2) 0.0275(9) Uani 1 1 d .
H26A H 0.4937 0.7571 0.1220 0.041 Uiso 1 1 calc GR
H26B H 0.3790 0.7377 0.0722 0.041 Uiso 1 1 calc GR
H26C H 0.3660 0.7186 0.1599 0.041 Uiso 1 1 calc GR
C27 C 0.4613(3) 0.7379(3) 0.3995(2) 0.0247(9) Uani 1 1 d .
H27A H 0.4545 0.7079 0.4507 0.030 Uiso 1 1 calc R
H27B H 0.4033 0.7034 0.3697 0.030 Uiso 1 1 calc R
C28 C 0.5942(4) 0.7237(3) 0.3689(3) 0.0309(10) Uani 1 1 d .
H28A H 0.6157 0.7787 0.3322 0.037 Uiso 1 1 calc R
H28B H 0.6524 0.7243 0.4095 0.037 Uiso 1 1 calc R
C29 C 0.6070(4) 0.6290(3) 0.3335(2) 0.0258(9) Uani 1 1 d .
C30 C 0.6804(4) 0.4558(3) 0.3605(2) 0.0244(9) Uani 1 1 d .
C31 C 0.7438(4) 0.3977(3) 0.4137(2) 0.0288(9) Uani 1 1 d .
H31 H 0.7746 0.4251 0.4558 0.035 Uiso 1 1 calc R
C32 C 0.7601(4) 0.3000(4) 0.4036(3) 0.0342(11) Uani 1 1 d .
H32 H 0.8018 0.2582 0.4389 0.041 Uiso 1 1 calc R
C33 C 0.7149(4) 0.2633(3) 0.3408(3) 0.0317(10) Uani 1 1 d .
H33 H 0.7266 0.1962 0.3323 0.038 Uiso 1 1 calc R
C34 C 0.6530(4) 0.3252(3) 0.2911(2) 0.0270(9) Uani 1 1 d .
C35 C 0.6033(4) 0.2891(3) 0.2229(2) 0.0251(9) Uani 1 1 d .
C36 C 0.6829(4) 0.2553(3) 0.1683(3) 0.0320(10) Uani 1 1 d .
H36 H 0.7691 0.2528 0.1756 0.038 Uiso 1 1 calc R
C37 C 0.6373(4) 0.2258(4) 0.1044(3) 0.0327(10) Uani 1 1 d .
H37 H 0.6919 0.2012 0.0683 0.039 Uiso 1 1 calc R
C38 C 0.5118(4) 0.2315(3) 0.0919(3) 0.0299(10) Uani 1 1 d .
H38 H 0.4816 0.2133 0.0466 0.036 Uiso 1 1 calc R
C39 C 0.4298(4) 0.2636(3) 0.1454(2) 0.0252(9) Uani 1 1 d .
C40 C 0.4764(4) 0.2906(3) 0.2115(2) 0.0243(9) Uani 1 1 d .
C41 C 0.2947(4) 0.2722(3) 0.1307(2) 0.0270(9) Uani 1 1 d .
C42 C 0.2247(4) 0.1907(3) 0.1185(3) 0.0290(10) Uani 1 1 d .
H42 H 0.2599 0.1269 0.1206 0.035 Uiso 1 1 calc R
C43 C 0.1014(4) 0.2060(3) 0.1030(3) 0.0336(11) Uani 1 1 d .
H43 H 0.0510 0.1516 0.0948 0.040 Uiso 1 1 calc R
C44 C 0.0510(4) 0.2983(3) 0.0995(2) 0.0284(9) Uani 1 1 d .
H44 H -0.0331 0.3092 0.0883 0.034 Uiso 1 1 calc R
C45 C 0.1294(4) 0.3768(3) 0.1131(2) 0.0271(9) Uani 1 1 d .
C46 C -0.0193(4) 0.5153(4) 0.1030(3) 0.0316(10) Uani 1 1 d .
C47 C -0.0287(4) 0.6258(3) 0.0974(3) 0.0313(10) Uani 1 1 d .
H47A H -0.0888 0.6472 0.0596 0.038 Uiso 1 1 calc R
H47B H 0.0525 0.6542 0.0815 0.038 Uiso 1 1 calc R
C48 C -0.0697(4) 0.6646(3) 0.1715(2) 0.0264(9) Uani 1 1 d .
H48A H -0.1476 0.6318 0.1889 0.032 Uiso 1 1 calc R
H48B H -0.0066 0.6462 0.2082 0.032 Uiso 1 1 calc R
C49 C 0.3540(5) 0.2397(4) 0.3165(3) 0.0480(14) Uani 1 1 d .
H49A H 0.3142 0.1903 0.2892 0.072 Uiso 1 1 calc GR
H49B H 0.2948 0.2641 0.3525 0.072 Uiso 1 1 calc GR
H49C H 0.4246 0.2100 0.3422 0.072 Uiso 1 1 calc GR
C50 C 0.6164(5) 0.5540(6) 0.0551(3) 0.065(2) Uani 1 1 d .
H50A H 0.6351 0.5043 0.0205 0.098 Uiso 1 1 calc GR
H50B H 0.6611 0.6145 0.0391 0.098 Uiso 1 1 calc GR
H50C H 0.5276 0.5673 0.0562 0.098 Uiso 1 1 calc GR
C51 C 0.0585(5) 0.3904(4) 0.3150(3) 0.0523(15) Uani 1 1 d .
H51A H 0.0258 0.3276 0.3367 0.078 Uiso 1 1 calc GR
H51B H 0.1237 0.3786 0.2783 0.078 Uiso 1 1 calc GR
H51C H -0.0080 0.4285 0.2912 0.078 Uiso 1 1 calc GR
C52 C 0.6108(5) 0.5517(4) 0.5709(3) 0.0422(12) Uani 1 1 d .
H52A H 0.6232 0.5644 0.6223 0.063 Uiso 1 1 calc GR
H52B H 0.6029 0.4810 0.5671 0.063 Uiso 1 1 calc GR
H52C H 0.5355 0.5849 0.5537 0.063 Uiso 1 1 calc GR
C53 C 0.0435(5) 0.0868(4) 0.2845(3) 0.0442(13) Uani 1 1 d .
C54 C 0.1226(5) 0.0017(4) 0.2845(3) 0.0444(13) Uani 1 1 d .
H54A H 0.0889 -0.0452 0.2526 0.067 Uiso 1 1 calc GR
H54B H 0.1273 -0.0291 0.3348 0.067 Uiso 1 1 calc GR
H54C H 0.2054 0.0216 0.2661 0.067 Uiso 1 1 calc GR
Cl1 Cl 0.20860(9) 0.63865(7) 0.28602(6) 0.0242(2) Uani 1 1 d .
Li1 Li 0.5549(7) 0.5119(6) 0.2141(4) 0.0338(18) Uani 1 1 d .
N1 N 0.3792(3) 0.8476(3) 0.26286(19) 0.0214(7) Uani 1 1 d .
N2 N 0.1968(3) 0.8029(3) 0.4151(2) 0.0235(7) Uani 1 1 d .
N3 N -0.0537(3) 0.7662(3) 0.3069(2) 0.0246(8) Uani 1 1 d .
N4 N 0.1391(3) 0.8130(3) 0.15471(19) 0.0251(8) Uani 1 1 d .
H4 H 0.1588 0.7692 0.1905 0.030 Uiso 1 1 calc R
N5 N 0.6625(3) 0.5552(3) 0.3747(2) 0.0245(8) Uani 1 1 d .
N6 N 0.6356(3) 0.4222(3) 0.30018(19) 0.0241(7) Uani 1 1 d .
N7 N 0.2485(3) 0.3632(3) 0.1287(2) 0.0254(8) Uani 1 1 d .
N8 N 0.0940(3) 0.4755(3) 0.1092(2) 0.0287(8) Uani 1 1 d .
H8A H 0.1545 0.5177 0.1110 0.034 Uiso 1 1 calc R
N9 N -0.0186(6) 0.1526(4) 0.2837(4) 0.082(2) Uani 1 1 d .
O1 O 0.5670(3) 0.6199(2) 0.27234(18) 0.0373(8) Uani 1 1 d .
O2 O 0.3956(3) 0.3192(2) 0.26625(16) 0.0278(7) Uani 1 1 d .
O3 O -0.1113(3) 0.4638(3) 0.1014(3) 0.0562(11) Uani 1 1 d .
O4 O 0.6522(3) 0.5202(3) 0.1247(2) 0.0406(9) Uani 1 1 d .
O5 O 0.3868(3) 0.5185(3) 0.18187(19) 0.0284(7) Uani 1 1 d .
O6 O 0.1069(4) 0.4428(3) 0.37054(19) 0.0482(10) Uani 1 1 d .
H6 H 0.1272 0.4992 0.3529 0.072 Uiso 1 1 calc GR
O7 O 0.7131(3) 0.5878(3) 0.52659(18) 0.0361(8) Uani 1 1 d .
H5 H 0.688(5) 0.569(4) 0.425(3) 0.055(17) Uiso 1 1 d .
H2A H 0.197(4) 0.760(3) 0.379(3) 0.028(13) Uiso 1 1 d .
H3A H -0.007(7) 0.719(5) 0.306(4) 0.09(3) Uiso 1 1 d .
H1 H 0.352(6) 0.786(5) 0.261(3) 0.07(2) Uiso 1 1 d .
H7A H 0.776(5) 0.581(3) 0.559(3) 0.030(13) Uiso 1 1 d .
H5A H 0.350(4) 0.544(4) 0.214(3) 0.026(14) Uiso 1 1 d .
H5B H 0.350(6) 0.454(5) 0.176(4) 0.09(2) Uiso 1 1 d .
H4A H 0.710(5) 0.492(4) 0.129(3) 0.045(18) Uiso 1 1 d .

loop_
_atom_site_aniso_label
_atom_site_aniso_U_11
_atom_site_aniso_U_22
_atom_site_aniso_U_33
_atom_site_aniso_U_23
_atom_site_aniso_U_13
_atom_site_aniso_U_12
C1 0.0179(18) 0.024(2) 0.033(3) -0.0013(17) 0.0026(16) -0.0040(16)
C2 0.024(2) 0.022(2) 0.042(3) 0.0011(18) 0.0052(18) -0.0047(17)
C3 0.026(2) 0.023(2) 0.044(3) -0.0041(19) -0.0026(19) -0.0061(17)
C4 0.0140(16) 0.0208(19) 0.032(2) -0.0018(17) -0.0004(15) 0.0001(15)
C5 0.0159(17) 0.022(2) 0.035(3) -0.0060(17) 0.0007(16) -0.0029(15)
C6 0.0189(18) 0.024(2) 0.029(2) -0.0015(17) -0.0031(16) -0.0076(16)
C7 0.0210(19) 0.028(2) 0.039(3) -0.0101(19) -0.0036(18) -0.0036(17)
C8 0.0207(19) 0.029(2) 0.032(3) -0.0059(18) 0.0011(17) 0.0024(17)
C9 0.0236(19) 0.025(2) 0.022(2) -0.0002(16) -0.0003(16) 0.0007(17)
C10 0.0184(18) 0.029(2) 0.023(2) -0.0001(17) 0.0033(16) -0.0044(16)
C11 0.0173(17) 0.028(2) 0.025(2) -0.0013(17) 0.0008(16) -0.0066(16)
C12 0.023(2) 0.029(2) 0.036(3) -0.0057(19) 0.0024(18) -0.0031(18)
C13 0.0183(18) 0.025(2) 0.040(3) 0.0043(19) 0.0005(17) 0.0020(17)
C14 0.0154(17) 0.024(2) 0.036(3) 0.0025(18) -0.0037(16) -0.0054(16)
C15 0.0167(17) 0.030(2) 0.025(2) 0.0016(17) -0.0043(16) -0.0010(16)
C16 0.0197(19) 0.030(2) 0.031(2) -0.0033(18) -0.0033(17) 0.0022(17)
C17 0.025(2) 0.033(2) 0.039(3) 0.008(2) -0.0068(19) -0.0006(19)
C18 0.028(2) 0.030(2) 0.034(3) 0.0100(19) -0.0016(19) -0.0036(19)
C19 0.026(2) 0.021(2) 0.024(2) 0.0043(16) 0.0022(17) -0.0021(16)
C20 0.026(2) 0.021(2) 0.029(2) 0.0068(17) 0.0034(17) -0.0020(17)
C21 0.022(2) 0.034(2) 0.037(3) -0.008(2) -0.0018(18) -0.0050(18)
C22 0.0209(19) 0.033(2) 0.034(3) -0.0036(19) 0.0014(17) -0.0051(18)
C23 0.024(2) 0.030(2) 0.030(2) 0.0020(18) 0.0023(17) -0.0047(18)
C24 0.023(2) 0.037(3) 0.033(3) 0.001(2) -0.0068(18) 0.0014(19)
C25 0.030(2) 0.032(2) 0.032(3) 0.0032(19) 0.0059(19) -0.0077(19)
C26 0.024(2) 0.030(2) 0.029(2) -0.0016(18) 0.0033(17) -0.0029(18)
C27 0.0146(17) 0.026(2) 0.033(2) -0.0014(17) -0.0043(16) -0.0044(16)
C28 0.0202(19) 0.030(2) 0.043(3) -0.006(2) -0.0072(18) -0.0029(18)
C29 0.0173(18) 0.029(2) 0.031(3) -0.0034(18) -0.0015(17) -0.0017(17)
C30 0.0207(19) 0.025(2) 0.027(2) -0.0007(17) 0.0024(16) 0.0010(16)
C31 0.029(2) 0.031(2) 0.027(2) -0.0016(18) -0.0080(18) 0.0019(19)
C32 0.033(2) 0.038(3) 0.031(3) 0.006(2) -0.0079(19) 0.005(2)
C33 0.032(2) 0.026(2) 0.037(3) 0.0007(19) -0.003(2) -0.0017(19)
C34 0.0219(19) 0.029(2) 0.029(2) -0.0002(18) 0.0039(17) -0.0030(17)
C35 0.0235(19) 0.021(2) 0.030(2) -0.0012(17) -0.0029(17) -0.0002(16)
C36 0.0194(19) 0.036(3) 0.041(3) -0.004(2) 0.0021(18) 0.0032(18)
C37 0.025(2) 0.037(3) 0.037(3) -0.009(2) 0.0055(19) 0.0006(19)
C38 0.029(2) 0.028(2) 0.033(3) -0.0068(19) 0.0004(19) -0.0034(18)
C39 0.025(2) 0.0196(19) 0.031(2) -0.0001(17) 0.0002(17) -0.0021(16)
C40 0.0224(19) 0.0183(19) 0.032(2) -0.0020(16) 0.0043(17) 0.0012(16)
C41 0.022(2) 0.028(2) 0.031(2) -0.0047(18) 0.0014(17) -0.0040(17)
C42 0.026(2) 0.023(2) 0.038(3) -0.0037(18) 0.0005(18) -0.0031(17)
C43 0.030(2) 0.030(2) 0.042(3) -0.014(2) -0.003(2) -0.0075(19)
C44 0.0193(19) 0.034(2) 0.032(3) -0.0064(19) 0.0002(17) -0.0048(18)
C45 0.0214(19) 0.033(2) 0.027(2) -0.0038(18) 0.0002(17) -0.0035(18)
C46 0.0161(18) 0.036(3) 0.044(3) -0.010(2) -0.0034(18) -0.0010(18)
C47 0.027(2) 0.036(3) 0.032(3) -0.007(2) -0.0043(18) 0.0029(19)
C48 0.0191(18) 0.030(2) 0.029(2) 0.0008(18) -0.0011(16) -0.0045(17)
C49 0.053(3) 0.042(3) 0.046(3) 0.003(2) 0.022(3) -0.007(3)
C50 0.033(3) 0.125(6) 0.038(3) -0.008(4) -0.006(2) 0.007(4)
C51 0.052(3) 0.053(4) 0.053(4) -0.006(3) -0.004(3) -0.020(3)
C52 0.035(3) 0.051(3) 0.040(3) -0.004(2) 0.003(2) -0.012(2)
C53 0.041(3) 0.034(3) 0.056(4) -0.001(2) 0.014(3) -0.007(2)
C54 0.034(3) 0.031(3) 0.067(4) 0.003(2) 0.006(2) -0.002(2)
Cl1 0.0193(4) 0.0212(5) 0.0316(6) 0.0004(4) -0.0004(4) -0.0042(4)
Li1 0.026(4) 0.035(4) 0.040(5) -0.001(3) -0.004(3) -0.001(3)
N1 0.0168(15) 0.0196(17) 0.028(2) -0.0016(14) 0.0016(13) -0.0045(13)
N2 0.0173(15) 0.0271(18) 0.027(2) -0.0074(15) -0.0015(14) -0.0057(14)
N3 0.0170(16) 0.0265(19) 0.030(2) -0.0014(15) -0.0002(14) -0.0025(15)
N4 0.0213(16) 0.0269(18) 0.0253(19) 0.0080(14) -0.0009(14) -0.0025(14)
N5 0.0210(16) 0.0283(19) 0.024(2) -0.0018(15) -0.0026(14) -0.0012(14)
N6 0.0173(15) 0.0263(18) 0.029(2) -0.0025(15) 0.0028(14) 0.0019(14)
N7 0.0159(15) 0.0282(19) 0.032(2) -0.0014(15) -0.0008(14) -0.0018(14)
N8 0.0191(16) 0.0268(19) 0.040(2) -0.0041(16) -0.0009(15) -0.0053(14)
N9 0.064(4) 0.043(3) 0.137(6) -0.008(3) 0.034(4) 0.006(3)
O1 0.0426(19) 0.0315(18) 0.039(2) -0.0052(14) -0.0153(15) 0.0012(15)
O2 0.0232(14) 0.0305(16) 0.0295(17) -0.0024(13) 0.0049(12) -0.0025(13)
O3 0.0181(16) 0.042(2) 0.111(3) -0.020(2) -0.0050(19) -0.0022(15)
O4 0.0197(16) 0.054(2) 0.046(2) 0.0055(18) 0.0001(15) 0.0047(16)
O5 0.0212(15) 0.0282(17) 0.036(2) -0.0046(15) 0.0025(14) -0.0031(13)
O6 0.055(2) 0.046(2) 0.042(2) 0.0086(17) -0.0017(18) -0.0189(19)
O7 0.0291(17) 0.049(2) 0.0299(19) -0.0013(15) 0.0028(14) -0.0161(15)

loop_
_atom_type_symbol
_atom_type_description
_atom_type_scat_dispersion_real
_atom_type_scat_dispersion_imag
_atom_type_scat_source
C C 0.0033 0.0016 'International Tables Vol C Tables 4.2.6.8 and 6.1.1.4'
H H 0.0000 0.0000 'International Tables Vol C Tables 4.2.6.8 and 6.1.1.4'
Cl Cl 0.1484 0.1585 'International Tables Vol C Tables 4.2.6.8 and 6.1.1.4'
Li Li -0.0003 0.0001 'International Tables Vol C Tables 4.2.6.8 and 6.1.1.4'
N N 0.0061 0.0033 'International Tables Vol C Tables 4.2.6.8 and 6.1.1.4'
O O 0.0106 0.0060 'International Tables Vol C Tables 4.2.6.8 and 6.1.1.4'

loop_
_geom_angle_atom_site_label_1
_geom_angle_atom_site_label_2
_geom_angle_atom_site_label_3
_geom_angle
C2 C1 C20 131.0(4)
C2 C1 N1 106.9(4)
N1 C1 C20 122.0(4)
C1 C2 H2 126.2
C1 C2 C3 107.7(4)
C3 C2 H2 126.2
C2 C3 H3 125.8
C4 C3 C2 108.3(4)
C4 C3 H3 125.8
C3 C4 C5 131.6(4)
C3 C4 N1 106.5(4)
N1 C4 C5 121.9(3)
C4 C5 C6 109.9(3)
C4 C5 C21 108.7(3)
C4 C5 C27 110.0(3)
C6 C5 C21 108.5(3)
C6 C5 C27 110.8(3)
C21 C5 C27 108.9(3)
C7 C6 C5 129.9(4)
C7 C6 N2 107.4(4)
N2 C6 C5 122.6(4)
C6 C7 H7 126.3
C6 C7 C8 107.5(4)
C8 C7 H7 126.3
C7 C8 H8 125.9
C9 C8 C7 108.2(4)
C9 C8 H8 125.9
C8 C9 C10 131.6(4)
C8 C9 N2 106.8(4)
N2 C9 C10 121.6(4)
C9 C10 C22 108.4(3)
C9 C10 C23 110.1(3)
C11 C10 C9 109.9(3)
C11 C10 C22 109.4(3)
C11 C10 C23 110.7(4)
C22 C10 C23 108.3(3)
C12 C11 C10 131.3(4)
C12 C11 N3 106.7(4)
N3 C11 C10 122.0(4)
C11 C12 H12 126.0
C11 C12 C13 108.1(4)
C13 C12 H12 126.0
C12 C13 H13 125.9
C14 C13 C12 108.3(4)
C14 C13 H13 125.9
C13 C14 C15 131.3(4)
C13 C14 N3 105.8(4)
N3 C14 C15 122.7(4)
C14 C15 C16 108.6(3)
C14 C15 C24 107.9(3)
C14 C15 C48 111.1(3)
C16 C15 C24 108.0(3)
C16 C15 C48 111.6(3)
C48 C15 C24 109.6(3)
C17 C16 C15 131.6(4)
C17 C16 N4 107.2(4)
N4 C16 C15 121.2(4)
C16 C17 H17 125.9
C16 C17 C18 108.1(4)
C18 C17 H17 125.9
C17 C18 H18 126.3
C19 C18 C17 107.5(4)
C19 C18 H18 126.3
C18 C19 C20 130.5(4)
C18 C19 N4 106.8(4)
N4 C19 C20 122.7(4)
C1 C20 C19 113.3(4)
C1 C20 C25 108.1(4)
C1 C20 C26 109.8(3)
C19 C20 C25 108.0(3)
C19 C20 C26 109.0(3)
C25 C20 C26 108.6(3)
C5 C21 H21A 109.5
C5 C21 H21B 109.5
C5 C21 H21C 109.5
H21A C21 H21B 109.5
H21A C21 H21C 109.5
H21B C21 H21C 109.5
C10 C22 H22A 109.5
C10 C22 H22B 109.5
C10 C22 H22C 109.5
H22A C22 H22B 109.5
H22A C22 H22C 109.5
H22B C22 H22C 109.5
C10 C23 H23A 109.5
C10 C23 H23B 109.5
C10 C23 H23C 109.5
H23A C23 H23B 109.5
H23A C23 H23C 109.5
H23B C23 H23C 109.5
C15 C24 H24A 109.5
C15 C24 H24B 109.5
C15 C24 H24C 109.5
H24A C24 H24B 109.5
H24A C24 H24C 109.5
H24B C24 H24C 109.5
C20 C25 H25A 109.5
C20 C25 H25B 109.5
C20 C25 H25C 109.5
H25A C25 H25B 109.5
H25A C25 H25C 109.5
H25B C25 H25C 109.5
C20 C26 H26A 109.5
C20 C26 H26B 109.5
C20 C26 H26C 109.5
H26A C26 H26B 109.5
H26A C26 H26C 109.5
H26B C26 H26C 109.5
C5 C27 H27A 109.1
C5 C27 H27B 109.1
H27A C27 H27B 107.8
C28 C27 C5 112.5(3)
C28 C27 H27A 109.1
C28 C27 H27B 109.1
C27 C28 H28A 109.4
C27 C28 H28B 109.4
H28A C28 H28B 108.0
C29 C28 C27 111.3(3)
C29 C28 H28A 109.4
C29 C28 H28B 109.4
N5 C29 C28 115.2(4)
O1 C29 C28 121.2(4)
O1 C29 N5 123.6(4)
C31 C30 N5 116.0(4)
N6 C30 C31 123.9(4)
N6 C30 N5 120.1(4)
C30 C31 H31 120.9
C32 C31 C30 118.2(4)
C32 C31 H31 120.9
C31 C32 H32 120.5
C31 C32 C33 119.0(4)
C33 C32 H32 120.5
C32 C33 H33 120.4
C34 C33 C32 119.3(4)
C34 C33 H33 120.4
C33 C34 C35 121.1(4)
N6 C34 C33 122.6(4)
N6 C34 C35 116.2(4)
C36 C35 C34 120.7(4)
C40 C35 C34 120.5(4)
C40 C35 C36 118.8(4)
C35 C36 H36 119.7
C37 C36 C35 120.5(4)
C37 C36 H36 119.7
C36 C37 H37 119.8
C36 C37 C38 120.4(4)
C38 C37 H37 119.8
C37 C38 H38 119.7
C37 C38 C39 120.5(4)
C39 C38 H38 119.7
C38 C39 C40 118.8(4)
C38 C39 C41 120.3(4)
C40 C39 C41 120.9(4)
C35 C40 C39 120.8(4)
O2 C40 C35 119.8(4)
O2 C40 C39 119.4(4)
C42 C41 C39 121.4(4)
N7 C41 C39 115.4(4)
N7 C41 C42 123.1(4)
C41 C42 H42 121.3
C43 C42 C41 117.5(4)
C43 C42 H42 121.3
C42 C43 H43 119.5
C44 C43 C42 121.1(4)
C44 C43 H43 119.5
C43 C44 H44 121.3
C43 C44 C45 117.4(4)
C45 C44 H44 121.3
N7 C45 C44 122.3(4)
N7 C45 N8 113.0(4)
N8 C45 C44 124.6(4)
N8 C46 C47 117.5(4)
O3 C46 C47 121.3(4)
O3 C46 N8 121.3(4)
C46 C47 H47A 109.2
C46 C47 H47B 109.2
C46 C47 C48 111.9(4)
H47A C47 H47B 107.9
C48 C47 H47A 109.2
C48 C47 H47B 109.2
C15 C48 C47 114.7(4)
C15 C48 H48A 108.6
C15 C48 H48B 108.6
C47 C48 H48A 108.6
C47 C48 H48B 108.6
H48A C48 H48B 107.6
H49A C49 H49B 109.5
H49A C49 H49C 109.5
H49B C49 H49C 109.5
O2 C49 H49A 109.5
O2 C49 H49B 109.5
O2 C49 H49C 109.5
H50A C50 H50B 109.5
H50A C50 H50C 109.5
H50B C50 H50C 109.5
O4 C50 H50A 109.5
O4 C50 H50B 109.5
O4 C50 H50C 109.5
H51A C51 H51B 109.5
H51A C51 H51C 109.5
H51B C51 H51C 109.5
O6 C51 H51A 109.5
O6 C51 H51B 109.5
O6 C51 H51C 109.5
H52A C52 H52B 109.5
H52A C52 H52C 109.5
H52B C52 H52C 109.5
O7 C52 H52A 109.5
O7 C52 H52B 109.5
O7 C52 H52C 109.5
N9 C53 C54 179.1(7)
C53 C54 H54A 109.5
C53 C54 H54B 109.5
C53 C54 H54C 109.5
H54A C54 H54B 109.5
H54A C54 H54C 109.5
H54B C54 H54C 109.5
N6 Li1 H5A 122.0(12)
N6 Li1 H4A 95.6(14)
O1 Li1 N6 88.7(4)
O1 Li1 O4 115.7(4)
O1 Li1 O5 103.7(4)
O1 Li1 H5A 86.1(13)
O1 Li1 H4A 117.2(15)
O4 Li1 N6 113.1(4)
O4 Li1 O5 104.2(4)
O4 Li1 H5A 120.9(13)
O4 Li1 H4A 17.6(14)
O5 Li1 N6 130.4(4)
O5 Li1 H5A 19.8(12)
O5 Li1 H4A 118.7(15)
H5A Li1 H4A 137.0(19)
C1 N1 C4 110.7(3)
C1 N1 H1 118(4)
C4 N1 H1 130(4)
C6 N2 C9 110.1(4)
C6 N2 H2A 126(3)
C9 N2 H2A 124(3)
C11 N3 C14 111.2(4)
C11 N3 H3A 125(5)
C14 N3 H3A 124(5)
C16 N4 C19 110.4(3)
C16 N4 H4 124.8
C19 N4 H4 124.8
C29 N5 C30 129.6(4)
C29 N5 H5 117(3)
C30 N5 H5 113(3)
C30 N6 C34 117.0(4)
C30 N6 Li1 124.2(4)
C34 N6 Li1 118.5(4)
C41 N7 C45 118.6(4)
C45 N8 H8A 115.3
C46 N8 C45 129.4(4)
C46 N8 H8A 115.3
C29 O1 Li1 133.2(4)
C40 O2 C49 113.4(3)
C50 O4 Li1 127.8(4)
C50 O4 H4A 119(4)
Li1 O4 H4A 112(4)
Li1 O5 H5A 104(4)
Li1 O5 H5B 114(4)
H5A O5 H5B 109(5)
C51 O6 H6 109.5
C52 O7 H7A 102(3)

loop_
_geom_bond_atom_site_label_1
_geom_bond_atom_site_label_2
_geom_bond_distance
C1 C2 1.374(6)
C1 C20 1.514(6)
C1 N1 1.375(5)
C2 H2 0.9500
C2 C3 1.415(7)
C3 H3 0.9500
C3 C4 1.373(6)
C4 C5 1.518(6)
C4 N1 1.377(5)
C5 C6 1.522(6)
C5 C21 1.532(6)
C5 C27 1.548(6)
C6 C7 1.369(6)
C6 N2 1.375(5)
C7 H7 0.9500
C7 C8 1.421(6)
C8 H8 0.9500
C8 C9 1.370(6)
C9 C10 1.519(6)
C9 N2 1.380(5)
C10 C11 1.515(6)
C10 C22 1.538(6)
C10 C23 1.550(6)
C11 C12 1.364(6)
C11 N3 1.379(5)
C12 H12 0.9500
C12 C13 1.427(6)
C13 H13 0.9500
C13 C14 1.378(6)
C14 C15 1.523(6)
C14 N3 1.385(5)
C15 C16 1.531(6)
C15 C24 1.551(5)
C15 C48 1.534(6)
C16 C17 1.357(6)
C16 N4 1.380(5)
C17 H17 0.9500
C17 C18 1.435(6)
C18 H18 0.9500
C18 C19 1.372(6)
C19 C20 1.520(6)
C19 N4 1.383(5)
C20 C25 1.534(6)
C20 C26 1.541(6)
C21 H21A 0.9800
C21 H21B 0.9800
C21 H21C 0.9800
C22 H22A 0.9800
C22 H22B 0.9800
C22 H22C 0.9800
C23 H23A 0.9800
C23 H23B 0.9800
C23 H23C 0.9800
C24 H24A 0.9800
C24 H24B 0.9800
C24 H24C 0.9800
C25 H25A 0.9800
C25 H25B 0.9800
C25 H25C 0.9800
C26 H26A 0.9800
C26 H26B 0.9800
C26 H26C 0.9800
C27 H27A 0.9900
C27 H27B 0.9900
C27 C28 1.546(6)
C28 H28A 0.9900
C28 H28B 0.9900
C28 C29 1.498(6)
C29 N5 1.359(5)
C29 O1 1.223(5)
C30 C31 1.400(6)
C30 N5 1.417(5)
C30 N6 1.330(5)
C31 H31 0.9500
C31 C32 1.375(6)
C32 H32 0.9500
C32 C33 1.390(6)
C33 H33 0.9500
C33 C34 1.379(6)
C34 C35 1.491(6)
C34 N6 1.363(5)
C35 C36 1.401(6)
C35 C40 1.399(6)
C36 H36 0.9500
C36 C37 1.371(6)
C37 H37 0.9500
C37 C38 1.388(6)
C38 H38 0.9500
C38 C39 1.393(6)
C39 C40 1.399(6)
C39 C41 1.501(6)
C40 O2 1.385(5)
C41 C42 1.390(6)
C41 N7 1.339(5)
C42 H42 0.9500
C42 C43 1.387(6)
C43 H43 0.9500
C43 C44 1.372(6)
C44 H44 0.9500
C44 C45 1.416(6)
C45 N7 1.341(5)
C45 N8 1.400(6)
C46 C47 1.510(6)
C46 N8 1.347(5)
C46 O3 1.228(5)
C47 H47A 0.9900
C47 H47B 0.9900
C47 C48 1.541(6)
C48 H48A 0.9900
C48 H48B 0.9900
C49 H49A 0.9800
C49 H49B 0.9800
C49 H49C 0.9800
C49 O2 1.429(6)
C50 H50A 0.9800
C50 H50B 0.9800
C50 H50C 0.9800
C50 O4 1.382(6)
C51 H51A 0.9800
C51 H51B 0.9800
C51 H51C 0.9800
C51 O6 1.403(6)
C52 H52A 0.9800
C52 H52B 0.9800
C52 H52C 0.9800
C52 O7 1.418(6)
C53 C54 1.444(7)
C53 N9 1.122(7)
C54 H54A 0.9800
C54 H54B 0.9800
C54 H54C 0.9800
Li1 N6 2.121(9)
Li1 O1 1.895(9)
Li1 O4 1.907(9)
Li1 O5 1.934(8)
Li1 H5A 2.26(5)
Li1 H4A 2.29(6)
N1 H1 0.90(7)
N2 H2A 0.91(5)
N3 H3A 0.82(7)
N4 H4 0.8800
N5 H5 0.99(6)
N8 H8A 0.8800
O4 H4A 0.74(5)
O5 H5A 0.79(5)
O5 H5B 0.98(7)
O6 H6 0.8400
O7 H7A 0.91(5)

loop_
_geom_hbond_atom_site_label_D
_geom_hbond_atom_site_label_H
_geom_hbond_atom_site_label_A
_geom_hbond_distance_DH
_geom_hbond_distance_HA
_geom_hbond_distance_DA
_geom_hbond_angle_DHA
_geom_hbond_site_symmetry_A
C44 H44 O3 0.95 2.30 2.864(6) 117.1 .
C52 H52A O2 0.98 2.68 3.572(6) 151.1 2_666
N4 H4 Cl1 0.88 2.46 3.341(4) 176.3 .
O6 H6 Cl1 0.84 2.34 3.167(4) 167.9 .
N5 H5 O7 0.99(6) 1.92(6) 2.907(5) 171(5) .
N2 H2A Cl1 0.91(5) 2.47(5) 3.380(4) 177(4) .
N3 H3A Cl1 0.82(7) 2.61(7) 3.359(4) 153(7) .
N1 H1 Cl1 0.90(7) 2.55(7) 3.404(4) 158(5) .
O7 H7A O6 0.91(5) 1.85(5) 2.757(5) 174(5) 2_666
O5 H5B N7 0.98(7) 1.94(7) 2.857(5) 154(6) .

loop_
_geom_torsion_atom_site_label_1
_geom_torsion_atom_site_label_2
_geom_torsion_atom_site_label_3
_geom_torsion_atom_site_label_4
_geom_torsion
C1 C2 C3 C4 -0.8(5)
C2 C1 C20 C19 -107.9(5)
C2 C1 C20 C25 11.8(6)
C2 C1 C20 C26 130.1(5)
C2 C1 N1 C4 -1.1(5)
C2 C3 C4 C5 178.3(4)
C2 C3 C4 N1 0.1(5)
C3 C4 C5 C6 104.6(5)
C3 C4 C5 C21 -14.0(6)
C3 C4 C5 C27 -133.1(5)
C3 C4 N1 C1 0.6(5)
C4 C5 C6 C7 -104.0(5)
C4 C5 C6 N2 74.7(5)
C4 C5 C27 C28 61.4(4)
C5 C4 N1 C1 -177.7(3)
C5 C6 C7 C8 177.7(4)
C5 C6 N2 C9 -178.0(4)
C5 C27 C28 C29 -149.9(4)
C6 C5 C27 C28 -176.9(4)
C6 C7 C8 C9 1.1(5)
C7 C6 N2 C9 1.0(5)
C7 C8 C9 C10 179.3(4)
C7 C8 C9 N2 -0.5(5)
C8 C9 C10 C11 107.3(5)
C8 C9 C10 C22 -12.3(6)
C8 C9 C10 C23 -130.5(5)
C8 C9 N2 C6 -0.3(5)
C9 C10 C11 C12 -91.0(5)
C9 C10 C11 N3 88.6(5)
C10 C9 N2 C6 179.9(4)
C10 C11 C12 C13 -179.9(4)
C10 C11 N3 C14 179.8(3)
C11 C12 C13 C14 -0.2(5)
C12 C11 N3 C14 -0.6(5)
C12 C13 C14 C15 -175.2(4)
C12 C13 C14 N3 -0.1(5)
C13 C14 C15 C16 85.6(5)
C13 C14 C15 C24 -31.1(6)
C13 C14 C15 C48 -151.3(4)
C13 C14 N3 C11 0.4(4)
C14 C15 C16 C17 -109.1(5)
C14 C15 C16 N4 70.7(5)
C14 C15 C48 C47 -171.5(3)
C15 C14 N3 C11 176.0(3)
C15 C16 C17 C18 179.3(4)
C15 C16 N4 C19 -179.6(4)
C16 C15 C48 C47 -50.2(5)
C16 C17 C18 C19 0.6(5)
C17 C16 N4 C19 0.3(5)
C17 C18 C19 C20 177.7(4)
C17 C18 C19 N4 -0.4(5)
C18 C19 C20 C1 113.1(5)
C18 C19 C20 C25 -6.6(6)
C18 C19 C20 C26 -124.4(5)
C18 C19 N4 C16 0.1(5)
C20 C1 C2 C3 -176.3(4)
C20 C1 N1 C4 176.6(4)
C20 C19 N4 C16 -178.2(4)
C21 C5 C6 C7 14.7(6)
C21 C5 C6 N2 -166.6(4)
C21 C5 C27 C28 -57.6(5)
C22 C10 C11 C12 27.9(6)
C22 C10 C11 N3 -152.5(4)
C23 C10 C11 C12 147.2(4)
C23 C10 C11 N3 -33.3(5)
C24 C15 C16 C17 7.6(7)
C24 C15 C16 N4 -172.6(4)
C24 C15 C48 C47 69.4(4)
C27 C5 C6 C7 134.2(5)
C27 C5 C6 N2 -47.1(5)
C27 C28 C29 N5 -102.1(4)
C27 C28 C29 O1 76.3(5)
C28 C29 N5 C30 174.6(4)
C28 C29 O1 Li1 -174.5(4)
C30 C31 C32 C33 0.8(7)
C31 C30 N5 C29 178.8(4)
C31 C30 N6 C34 0.4(6)
C31 C30 N6 Li1 -173.8(4)
C31 C32 C33 C34 -1.1(7)
C32 C33 C34 C35 179.8(4)
C32 C33 C34 N6 1.1(7)
C33 C34 C35 C36 -64.4(6)
C33 C34 C35 C40 117.1(5)
C33 C34 N6 C30 -0.7(6)
C33 C34 N6 Li1 173.8(4)
C34 C35 C36 C37 -177.4(4)
C34 C35 C40 C39 175.3(4)
C34 C35 C40 O2 -4.7(6)
C35 C34 N6 C30 -179.4(4)
C35 C34 N6 Li1 -4.9(5)
C35 C36 C37 C38 1.8(7)
C35 C40 O2 C49 -90.1(5)
C36 C35 C40 C39 -3.2(6)
C36 C35 C40 O2 176.8(4)
C36 C37 C38 C39 -2.6(7)
C37 C38 C39 C40 0.4(7)
C37 C38 C39 C41 178.3(4)
C38 C39 C40 C35 2.4(6)
C38 C39 C40 O2 -177.6(4)
C38 C39 C41 C42 62.9(6)
C38 C39 C41 N7 -115.7(5)
C39 C40 O2 C49 89.9(5)
C39 C41 C42 C43 -178.0(4)
C39 C41 N7 C45 177.5(4)
C40 C35 C36 C37 1.1(7)
C40 C39 C41 C42 -119.3(5)
C40 C39 C41 N7 62.1(5)
C41 C39 C40 C35 -175.4(4)
C41 C39 C40 O2 4.6(6)
C41 C42 C43 C44 0.5(7)
C42 C41 N7 C45 -1.0(6)
C42 C43 C44 C45 -0.8(7)
C43 C44 C45 N7 0.2(7)
C43 C44 C45 N8 177.7(4)
C44 C45 N7 C41 0.7(6)
C44 C45 N8 C46 10.6(7)
C46 C47 C48 C15 -176.1(3)
C47 C46 N8 C45 -178.0(4)
C48 C15 C16 C17 128.1(5)
C48 C15 C16 N4 -52.1(5)
N1 C1 C2 C3 1.2(5)
N1 C1 C20 C19 75.0(5)
N1 C1 C20 C25 -165.3(4)
N1 C1 C20 C26 -47.1(5)
N1 C4 C5 C6 -77.5(5)
N1 C4 C5 C21 163.9(3)
N1 C4 C5 C27 44.8(5)
N2 C6 C7 C8 -1.2(5)
N2 C9 C10 C11 -73.0(5)
N2 C9 C10 C22 167.4(4)
N2 C9 C10 C23 49.2(5)
N3 C11 C12 C13 0.5(5)
N3 C14 C15 C16 -88.7(5)
N3 C14 C15 C24 154.5(4)
N3 C14 C15 C48 34.3(5)
N4 C16 C17 C18 -0.5(5)
N4 C19 C20 C1 -69.0(5)
N4 C19 C20 C25 171.3(4)
N4 C19 C20 C26 53.5(5)
N5 C29 O1 Li1 3.7(7)
N5 C30 C31 C32 178.1(4)
N5 C30 N6 C34 -178.1(3)
N5 C30 N6 Li1 7.7(6)
N6 C30 C31 C32 -0.5(7)
N6 C30 N5 C29 -2.6(6)
N6 C34 C35 C36 114.3(5)
N6 C34 C35 C40 -64.1(5)
N6 Li1 O1 C29 0.6(6)
N7 C41 C42 C43 0.4(7)
N7 C45 N8 C46 -171.8(4)
N8 C45 N7 C41 -177.1(4)
N8 C46 C47 C48 -101.0(5)
O1 C29 N5 C30 -3.8(7)
O3 C46 C47 C48 79.6(6)
O3 C46 N8 C45 1.4(8)
O4 Li1 O1 C29 -114.6(6)
O5 Li1 O1 C29 132.1(5)
